data_7232829
loop_
_publ_author_name
'Xu, Qi-Wei'
'Wang, Qiu-Shuang'
'Li, Shan-Shan'
'Li, Xia'

_publ_section_title
;
 Cu(ii)/Ni(ii)--organic frameworks constructed from the homometallic
 clusters by 5-(2-carboxyphenoxy)isophthalic acid and N-ligand: synthesis,
 structures and visible light-driven photocatalytic properties
;
_journal_issue 29
_journal_name_full 'RSC Advances'
_journal_page_first 16305
_journal_paper_doi 10.1039/C9RA01496A
_journal_volume 9
_journal_year 2019
_chemical_formula_sum 'C50 H30 Cu3 N4 O14'
_chemical_formula_weight 1101.40
_chemical_name_systematic
; 
 ? 
;
_space_group_IT_number 2
_symmetry_cell_setting triclinic
_symmetry_space_group_name_Hall '-P 1'
_symmetry_space_group_name_H-M 'P -1'
_atom_sites_solution_hydrogens geom
_atom_sites_solution_primary direct
_atom_sites_solution_secondary difmap
_audit_creation_method SHELXL-97
_audit_update_record
;
2018-03-26 deposited with the CCDC.    2019-05-14 downloaded from the CCDC.
;
_cell_angle_alpha 89.393(3)
_cell_angle_beta 85.366(2)
_cell_angle_gamma 64.932(2)
_cell_formula_units_Z 1
_cell_length_a 10.0683(8)
_cell_length_b 10.8967(9)
_cell_length_c 11.0913(9)
_cell_measurement_reflns_used 7279
_cell_measurement_temperature 293(2)
_cell_measurement_theta_max 26.080
_cell_measurement_theta_min 3.042
_cell_volume 1098.24(16)
_computing_structure_refinement 'SHELXL-97 (Sheldrick, 1997)'
_computing_structure_solution 'SHELXS-97 (Sheldrick, 1990)'
_diffrn_ambient_temperature 293(2)
_diffrn_measured_fraction_theta_full 0.998
_diffrn_measured_fraction_theta_max 0.998
_diffrn_measurement_device_type 'Rigaku Saturn724 CCD'
_diffrn_radiation_monochromator graphite
_diffrn_radiation_source 'fine-focus sealed tube'
_diffrn_radiation_type MoK\a
_diffrn_radiation_wavelength 0.71073
_diffrn_reflns_av_R_equivalents 0.0765
_diffrn_reflns_av_sigmaI/netI 0.0496
_diffrn_reflns_limit_h_max 11
_diffrn_reflns_limit_h_min -11
_diffrn_reflns_limit_k_max 12
_diffrn_reflns_limit_k_min -12
_diffrn_reflns_limit_l_max 13
_diffrn_reflns_limit_l_min -13
_diffrn_reflns_number 19635
_diffrn_reflns_theta_full 25.01
_diffrn_reflns_theta_max 25.01
_diffrn_reflns_theta_min 3.02
_exptl_absorpt_coefficient_mu 1.518
_exptl_absorpt_correction_T_max 0.8882
_exptl_absorpt_correction_T_min 0.7028
_exptl_absorpt_correction_type multi-scan
_exptl_absorpt_process_details 'SADABS; Bruker, 2000'
_exptl_crystal_colour colorless
_exptl_crystal_density_diffrn 1.665
_exptl_crystal_density_method 'not measured'
_exptl_crystal_description block
_exptl_crystal_F_000 557
_exptl_crystal_size_max 0.268
_exptl_crystal_size_mid 0.103
_exptl_crystal_size_min 0.054
_refine_diff_density_max 0.465
_refine_diff_density_min -0.444
_refine_diff_density_rms 0.084
_refine_ls_extinction_method none
_refine_ls_goodness_of_fit_ref 1.022
_refine_ls_hydrogen_treatment mixed
_refine_ls_matrix_type full
_refine_ls_number_parameters 322
_refine_ls_number_reflns 3866
_refine_ls_number_restraints 0
_refine_ls_restrained_S_all 1.022
_refine_ls_R_factor_all 0.0578
_refine_ls_R_factor_gt 0.0403
_refine_ls_shift/su_max 0.000
_refine_ls_shift/su_mean 0.000
_refine_ls_structure_factor_coef Fsqd
_refine_ls_weighting_details 'calc w=1/[\s^2^(Fo^2^)+(0.0541P)^2^+0.4313P] where P=(Fo^2^+2Fc^2^)/3'
_refine_ls_weighting_scheme calc
_refine_ls_wR_factor_gt 0.0919
_refine_ls_wR_factor_ref 0.1000
_reflns_number_gt 3074
_reflns_number_total 3866
_reflns_threshold_expression >2sigma(I)
_cod_data_source_file c9ra01496a2.cif
_cod_data_source_block 111_CCDC3
_cod_original_cell_volume 1098.24(15)
_cod_original_sg_symbol_H-M P-1
_cod_database_code 7232829

loop_
_symmetry_equiv_pos_as_xyz
'x, y, z'
'-x, -y, -z'

loop_
_atom_site_label
_atom_site_type_symbol
_atom_site_fract_x
_atom_site_fract_y
_atom_site_fract_z
_atom_site_U_iso_or_equiv
_atom_site_adp_type
_atom_site_occupancy
_atom_site_symmetry_multiplicity
_atom_site_calc_flag
_atom_site_refinement_flags
Cu1 Cu 0.33416(4) 0.28607(4) 0.13954(3) 0.02181(14) Uani 1 1 d .
Cu2 Cu 0.5000 0.5000 0.0000 0.02709(17) Uani 1 2 d S
O7 O 0.5536(2) 0.1981(2) 0.12496(19) 0.0286(5) Uani 1 1 d .
O5 O 1.1334(2) 0.2851(2) 0.15042(19) 0.0270(5) Uani 1 1 d .
O6 O 0.6324(3) 0.3587(3) 0.0918(3) 0.0540(8) Uani 1 1 d .
O3 O 1.0128(3) -0.2037(2) 0.2290(2) 0.0390(6) Uani 1 1 d .
O1 O 1.4122(3) -0.3921(3) 0.1477(2) 0.0511(7) Uani 1 1 d .
O2 O 1.2566(3) -0.4874(2) 0.1486(2) 0.0382(6) Uani 1 1 d .
O4 O 1.3041(2) 0.0749(2) 0.1507(2) 0.0426(7) Uani 1 1 d .
N1 N 0.3290(3) 0.2920(3) -0.0397(2) 0.0243(6) Uani 1 1 d .
N2 N 0.3328(3) 0.2828(3) -0.6768(2) 0.0288(6) Uani 1 1 d .
C18 C 0.3209(3) 0.2872(3) -0.2899(3) 0.0271(7) Uani 1 1 d .
C23 C 0.4521(4) 0.2114(4) -0.6190(3) 0.0449(10) Uani 1 1 d .
H23 H 0.5397 0.1598 -0.6646 0.054 Uiso 1 1 calc R
C6 C 1.0357(5) -0.1845(4) 0.4418(4) 0.0519(11) Uani 1 1 d .
H6 H 0.9407 -0.1158 0.4507 0.062 Uiso 1 1 calc R
C1 C 1.3056(4) -0.4136(3) 0.1940(3) 0.0316(8) Uani 1 1 d .
C4 C 1.2548(6) -0.3264(5) 0.5281(4) 0.0639(13) Uani 1 1 d .
H4 H 1.3081 -0.3566 0.5955 0.077 Uiso 1 1 calc R
C3 C 1.3165(5) -0.3836(4) 0.4152(4) 0.0511(11) Uani 1 1 d .
H3 H 1.4132 -0.4493 0.4066 0.061 Uiso 1 1 calc R
C5 C 1.1166(6) -0.2263(5) 0.5403(4) 0.0681(14) Uani 1 1 d .
H5 H 1.0762 -0.1856 0.6159 0.082 Uiso 1 1 calc R
C15 C 0.6512(3) 0.2414(3) 0.1147(3) 0.0279(8) Uani 1 1 d .
C10 C 0.8054(3) 0.1445(3) 0.1376(3) 0.0232(7) Uani 1 1 d .
C8 C 0.9815(3) -0.0712(3) 0.1953(3) 0.0279(8) Uani 1 1 d .
C12 C 1.0562(3) 0.1067(3) 0.1538(3) 0.0239(7) Uani 1 1 d .
C24 C 0.2091(4) 0.3532(4) -0.6090(3) 0.0416(10) Uani 1 1 d .
H24 H 0.1245 0.4033 -0.6474 0.050 Uiso 1 1 calc R
C16 C 0.4248(4) 0.1867(3) -0.1072(3) 0.0295(8) Uani 1 1 d .
H16 H 0.4948 0.1144 -0.0693 0.035 Uiso 1 1 calc R
C11 C 0.9135(3) 0.1923(3) 0.1300(3) 0.0242(7) Uani 1 1 d .
H11 H 0.8903 0.2815 0.1091 0.029 Uiso 1 1 calc R
C17 C 0.4244(4) 0.1808(3) -0.2307(3) 0.0310(8) Uani 1 1 d .
H17 H 0.4934 0.1056 -0.2748 0.037 Uiso 1 1 calc R
C13 C 1.0902(3) -0.0254(3) 0.1850(3) 0.0293(8) Uani 1 1 d .
H13 H 1.1863 -0.0835 0.1992 0.035 Uiso 1 1 calc R
C14 C 1.1738(3) 0.1581(3) 0.1514(3) 0.0253(7) Uani 1 1 d .
C9 C 0.8395(3) 0.0120(3) 0.1701(3) 0.0270(7) Uani 1 1 d .
H9 H 0.7674 -0.0204 0.1748 0.032 Uiso 1 1 calc R
C21 C 0.3229(4) 0.2843(3) -0.4236(3) 0.0294(8) Uani 1 1 d .
C20 C 0.2269(4) 0.3938(3) -0.0947(3) 0.0327(8) Uani 1 1 d .
H20 H 0.1578 0.4666 -0.0480 0.039 Uiso 1 1 calc R
C25 C 0.1998(4) 0.3558(4) -0.4848(3) 0.0414(10) Uani 1 1 d .
H25 H 0.1099 0.4060 -0.4415 0.050 Uiso 1 1 calc R
C19 C 0.2206(4) 0.3946(4) -0.2182(3) 0.0355(9) Uani 1 1 d .
H19 H 0.1485 0.4678 -0.2536 0.043 Uiso 1 1 calc R
C7 C 1.0953(4) -0.2445(3) 0.3296(3) 0.0320(8) Uani 1 1 d .
C2 C 1.2370(4) -0.3452(3) 0.3144(3) 0.0296(8) Uani 1 1 d .
C22 C 0.4515(4) 0.2106(4) -0.4954(3) 0.0497(11) Uani 1 1 d .
H22 H 0.5379 0.1603 -0.4594 0.060 Uiso 1 1 calc R

loop_
_atom_site_aniso_label
_atom_site_aniso_U_11
_atom_site_aniso_U_22
_atom_site_aniso_U_33
_atom_site_aniso_U_23
_atom_site_aniso_U_13
_atom_site_aniso_U_12
Cu1 0.0173(2) 0.0339(3) 0.0156(2) 0.00197(17) -0.00342(15) -0.01186(18)
Cu2 0.0181(3) 0.0275(3) 0.0308(3) 0.0055(3) -0.0024(2) -0.0052(2)
O7 0.0183(11) 0.0409(14) 0.0276(13) 0.0043(11) -0.0051(9) -0.0132(11)
O5 0.0218(11) 0.0339(14) 0.0265(12) 0.0031(10) -0.0041(9) -0.0125(10)
O6 0.0309(14) 0.0403(16) 0.094(2) 0.0318(15) -0.0316(15) -0.0142(12)
O3 0.0339(14) 0.0244(13) 0.0590(17) 0.0050(12) -0.0147(13) -0.0109(11)
O1 0.0407(16) 0.0638(19) 0.0512(18) -0.0196(15) 0.0103(13) -0.0263(15)
O2 0.0432(15) 0.0334(14) 0.0378(15) -0.0045(12) -0.0102(12) -0.0148(12)
O4 0.0167(13) 0.0400(15) 0.0690(19) 0.0017(13) -0.0033(12) -0.0103(11)
N1 0.0224(14) 0.0330(16) 0.0177(14) 0.0039(12) -0.0027(11) -0.0118(13)
N2 0.0269(15) 0.0444(17) 0.0174(14) 0.0010(13) -0.0034(12) -0.0171(14)
C18 0.0284(18) 0.0358(19) 0.0181(17) 0.0013(15) -0.0035(14) -0.0144(16)
C23 0.030(2) 0.062(3) 0.026(2) 0.0040(18) -0.0039(16) -0.0027(19)
C6 0.046(2) 0.047(2) 0.049(3) -0.011(2) 0.016(2) -0.009(2)
C1 0.0250(18) 0.0285(19) 0.0319(19) -0.0001(16) -0.0037(16) -0.0021(16)
C4 0.089(4) 0.061(3) 0.035(2) 0.001(2) -0.017(2) -0.024(3)
C3 0.050(3) 0.043(2) 0.046(3) -0.002(2) -0.015(2) -0.005(2)
C5 0.094(4) 0.069(3) 0.029(2) -0.013(2) 0.014(3) -0.026(3)
C15 0.0268(18) 0.037(2) 0.0200(17) 0.0060(15) -0.0053(14) -0.0127(16)
C10 0.0167(16) 0.0323(19) 0.0190(16) 0.0032(14) -0.0023(13) -0.0089(14)
C8 0.0227(17) 0.0277(18) 0.0336(19) -0.0014(15) -0.0018(15) -0.0109(15)
C12 0.0181(16) 0.0328(19) 0.0218(17) 0.0004(14) -0.0010(13) -0.0117(14)
C24 0.0246(19) 0.063(3) 0.0242(19) 0.0002(18) -0.0077(16) -0.0048(18)
C16 0.0285(18) 0.0276(18) 0.0253(18) 0.0013(15) -0.0048(15) -0.0045(15)
C11 0.0226(17) 0.0266(17) 0.0233(17) 0.0035(14) -0.0042(14) -0.0102(14)
C17 0.0288(19) 0.0308(19) 0.0238(18) -0.0046(15) 0.0001(15) -0.0038(16)
C13 0.0172(16) 0.0277(18) 0.037(2) -0.0017(15) -0.0030(15) -0.0036(14)
C14 0.0195(17) 0.033(2) 0.0218(17) -0.0003(15) 0.0002(14) -0.0106(15)
C9 0.0203(17) 0.0333(19) 0.0312(19) 0.0016(15) -0.0025(14) -0.0149(15)
C21 0.0316(19) 0.036(2) 0.0218(18) 0.0012(15) -0.0066(15) -0.0149(16)
C20 0.0310(19) 0.035(2) 0.0211(18) -0.0007(15) -0.0029(15) -0.0032(16)
C25 0.0240(19) 0.063(3) 0.0226(19) -0.0009(18) -0.0015(15) -0.0041(18)
C19 0.033(2) 0.036(2) 0.0251(19) 0.0037(16) -0.0095(16) -0.0014(16)
C7 0.036(2) 0.0276(18) 0.033(2) 0.0043(16) -0.0010(17) -0.0148(16)
C2 0.0323(19) 0.0252(18) 0.0302(19) -0.0007(15) -0.0034(16) -0.0111(16)
C22 0.032(2) 0.073(3) 0.0225(19) 0.0058(19) -0.0080(17) -0.001(2)

loop_
_atom_type_symbol
_atom_type_description
_atom_type_scat_dispersion_real
_atom_type_scat_dispersion_imag
_atom_type_scat_source
C C 0.0033 0.0016 'International Tables Vol C Tables 4.2.6.8 and 6.1.1.4'
H H 0.0000 0.0000 'International Tables Vol C Tables 4.2.6.8 and 6.1.1.4'
Cu Cu 0.3201 1.2651 'International Tables Vol C Tables 4.2.6.8 and 6.1.1.4'
N N 0.0061 0.0033 'International Tables Vol C Tables 4.2.6.8 and 6.1.1.4'
O O 0.0106 0.0060 'International Tables Vol C Tables 4.2.6.8 and 6.1.1.4'

loop_
_geom_angle_atom_site_label_1
_geom_angle_atom_site_label_2
_geom_angle_atom_site_label_3
_geom_angle
_geom_angle_site_symmetry_1
_geom_angle_site_symmetry_3
N1 Cu1 O7 91.55(9) . .
N1 Cu1 O5 88.09(9) . 1_455
O7 Cu1 O5 153.92(9) . 1_455
N1 Cu1 N2 178.32(10) . 1_556
O7 Cu1 N2 90.13(10) . 1_556
O5 Cu1 N2 90.41(9) 1_455 1_556
N1 Cu1 O2 90.04(10) . 1_465
O7 Cu1 O2 108.92(9) . 1_465
O5 Cu1 O2 97.16(9) 1_455 1_465
N2 Cu1 O2 89.38(10) 1_556 1_465
N1 Cu1 C14 89.91(10) . 1_455
O7 Cu1 C14 124.37(10) . 1_455
O5 Cu1 C14 29.57(9) 1_455 1_455
N2 Cu1 C14 89.17(10) 1_556 1_455
O2 Cu1 C14 126.69(10) 1_465 1_455
O6 Cu2 O6 180.00(19) 2_665 .
O6 Cu2 O1 90.16(13) 2_665 1_465
O6 Cu2 O1 89.84(13) . 1_465
O6 Cu2 O1 89.84(13) 2_665 2_755
O6 Cu2 O1 90.16(13) . 2_755
O1 Cu2 O1 180.00(16) 1_465 2_755
C15 O7 Cu1 134.3(2) . .
C14 O5 Cu1 98.51(18) . 1_655
C15 O6 Cu2 134.7(2) . .
C8 O3 C7 113.8(2) . .
C1 O1 Cu2 111.3(2) . 1_645
C1 O2 Cu1 132.6(2) . 1_645
C16 N1 C20 118.3(3) . .
C16 N1 Cu1 119.1(2) . .
C20 N1 Cu1 122.5(2) . .
C24 N2 C23 116.9(3) . .
C24 N2 Cu1 119.9(2) . 1_554
C23 N2 Cu1 123.1(2) . 1_554
C19 C18 C17 116.7(3) . .
C19 C18 C21 122.8(3) . .
C17 C18 C21 120.5(3) . .
N2 C23 C22 123.1(3) . .
N2 C23 H23 118.5 . .
C22 C23 H23 118.5 . .
C5 C6 C7 120.0(4) . .
C5 C6 H6 120.0 . .
C7 C6 H6 120.0 . .
O2 C1 O1 125.0(3) . .
O2 C1 C2 118.7(3) . .
O1 C1 C2 116.3(3) . .
C5 C4 C3 119.7(4) . .
C5 C4 H4 120.1 . .
C3 C4 H4 120.1 . .
C4 C3 C2 121.2(4) . .
C4 C3 H3 119.4 . .
C2 C3 H3 119.4 . .
C4 C5 C6 120.4(4) . .
C4 C5 H5 119.8 . .
C6 C5 H5 119.8 . .
O6 C15 O7 126.3(3) . .
O6 C15 C10 115.8(3) . .
O7 C15 C10 117.8(3) . .
C9 C10 C11 120.2(3) . .
C9 C10 C15 121.5(3) . .
C11 C10 C15 118.3(3) . .
C13 C8 C9 120.9(3) . .
C13 C8 O3 120.9(3) . .
C9 C8 O3 118.2(3) . .
C13 C12 C11 119.9(3) . .
C13 C12 C14 119.3(3) . .
C11 C12 C14 120.7(3) . .
N2 C24 C25 123.2(3) . .
N2 C24 H24 118.4 . .
C25 C24 H24 118.4 . .
N1 C16 C17 122.5(3) . .
N1 C16 H16 118.7 . .
C17 C16 H16 118.7 . .
C12 C11 C10 119.8(3) . .
C12 C11 H11 120.1 . .
C10 C11 H11 120.1 . .
C16 C17 C18 120.0(3) . .
C16 C17 H17 120.0 . .
C18 C17 H17 120.0 . .
C8 C13 C12 119.9(3) . .
C8 C13 H13 120.0 . .
C12 C13 H13 120.0 . .
O4 C14 O5 123.4(3) . .
O4 C14 C12 118.8(3) . .
O5 C14 C12 117.8(3) . .
O4 C14 Cu1 71.52(18) . 1_655
O5 C14 Cu1 51.92(15) . 1_655
C12 C14 Cu1 169.5(2) . 1_655
C8 C9 C10 119.2(3) . .
C8 C9 H9 120.4 . .
C10 C9 H9 120.4 . .
C25 C21 C22 115.8(3) . .
C25 C21 C18 123.0(3) . .
C22 C21 C18 121.2(3) . .
N1 C20 C19 122.2(3) . .
N1 C20 H20 118.9 . .
C19 C20 H20 118.9 . .
C24 C25 C21 120.5(3) . .
C24 C25 H25 119.7 . .
C21 C25 H25 119.7 . .
C20 C19 C18 120.3(3) . .
C20 C19 H19 119.9 . .
C18 C19 H19 119.9 . .
C6 C7 C2 120.7(3) . .
C6 C7 O3 120.3(3) . .
C2 C7 O3 118.9(3) . .
C7 C2 C3 117.9(3) . .
C7 C2 C1 122.4(3) . .
C3 C2 C1 119.7(3) . .
C23 C22 C21 120.5(3) . .
C23 C22 H22 119.8 . .
C21 C22 H22 119.8 . .

loop_
_geom_bond_atom_site_label_1
_geom_bond_atom_site_label_2
_geom_bond_distance
_geom_bond_site_symmetry_2
Cu1 N1 1.993(2) .
Cu1 O7 1.995(2) .
Cu1 O5 2.020(2) 1_455
Cu1 N2 2.036(3) 1_556
Cu1 O2 2.252(2) 1_465
Cu1 C14 2.538(3) 1_455
Cu2 O6 1.906(2) 2_665
Cu2 O6 1.906(2) .
Cu2 O1 1.943(3) 1_465
Cu2 O1 1.943(3) 2_755
O7 C15 1.254(4) .
O5 C14 1.266(4) .
O5 Cu1 2.020(2) 1_655
O6 C15 1.238(4) .
O3 C8 1.395(4) .
O3 C7 1.400(4) .
O1 C1 1.261(4) .
O1 Cu2 1.943(3) 1_645
O2 C1 1.236(4) .
O2 Cu1 2.252(2) 1_645
O4 C14 1.239(4) .
N1 C16 1.331(4) .
N1 C20 1.334(4) .
N2 C24 1.325(4) .
N2 C23 1.335(4) .
N2 Cu1 2.036(3) 1_554
C18 C19 1.383(5) .
C18 C17 1.390(4) .
C18 C21 1.482(4) .
C23 C22 1.370(5) .
C23 H23 0.9300 .
C6 C5 1.373(6) .
C6 C7 1.378(5) .
C6 H6 0.9300 .
C1 C2 1.501(5) .
C4 C5 1.353(6) .
C4 C3 1.381(6) .
C4 H4 0.9300 .
C3 C2 1.384(5) .
C3 H3 0.9300 .
C5 H5 0.9300 .
C15 C10 1.503(4) .
C10 C9 1.386(4) .
C10 C11 1.388(4) .
C8 C13 1.378(4) .
C8 C9 1.381(4) .
C12 C13 1.379(4) .
C12 C11 1.387(4) .
C12 C14 1.507(4) .
C24 C25 1.373(5) .
C24 H24 0.9300 .
C16 C17 1.372(4) .
C16 H16 0.9300 .
C11 H11 0.9300 .
C17 H17 0.9300 .
C13 H13 0.9300 .
C14 Cu1 2.538(3) 1_655
C9 H9 0.9300 .
C21 C25 1.382(5) .
C21 C22 1.386(5) .
C20 C19 1.376(4) .
C20 H20 0.9300 .
C25 H25 0.9300 .
C19 H19 0.9300 .
C7 C2 1.381(5) .
C22 H22 0.9300 .

loop_
_geom_torsion_atom_site_label_1
_geom_torsion_atom_site_label_2
_geom_torsion_atom_site_label_3
_geom_torsion_atom_site_label_4
_geom_torsion
_geom_torsion_site_symmetry_1
_geom_torsion_site_symmetry_4
N1 Cu1 O7 C15 86.7(3) . .
O5 Cu1 O7 C15 175.5(3) 1_455 .
N2 Cu1 O7 C15 -93.3(3) 1_556 .
O2 Cu1 O7 C15 -3.9(3) 1_465 .
C14 Cu1 O7 C15 177.7(3) 1_455 .
O6 Cu2 O6 C15 17(100) 2_665 .
O1 Cu2 O6 C15 114.1(4) 1_465 .
O1 Cu2 O6 C15 -65.9(4) 2_755 .
O7 Cu1 N1 C16 39.7(2) . .
O5 Cu1 N1 C16 -114.2(2) 1_455 .
N2 Cu1 N1 C16 -141(3) 1_556 .
O2 Cu1 N1 C16 148.6(2) 1_465 .
C14 Cu1 N1 C16 -84.7(2) 1_455 .
O7 Cu1 N1 C20 -144.8(3) . .
O5 Cu1 N1 C20 61.3(3) 1_455 .
N2 Cu1 N1 C20 34(4) 1_556 .
O2 Cu1 N1 C20 -35.8(3) 1_465 .
C14 Cu1 N1 C20 90.9(3) 1_455 .
C24 N2 C23 C22 -1.3(6) . .
Cu1 N2 C23 C22 179.2(3) 1_554 .
Cu1 O2 C1 O1 78.5(5) 1_645 .
Cu1 O2 C1 C2 -100.3(3) 1_645 .
Cu2 O1 C1 O2 -4.0(4) 1_645 .
Cu2 O1 C1 C2 174.8(2) 1_645 .
C5 C4 C3 C2 -3.2(7) . .
C3 C4 C5 C6 2.2(8) . .
C7 C6 C5 C4 -0.1(7) . .
Cu2 O6 C15 O7 -31.8(6) . .
Cu2 O6 C15 C10 151.2(3) . .
Cu1 O7 C15 O6 -12.2(5) . .
Cu1 O7 C15 C10 164.8(2) . .
O6 C15 C10 C9 176.7(3) . .
O7 C15 C10 C9 -0.6(5) . .
O6 C15 C10 C11 -0.8(4) . .
O7 C15 C10 C11 -178.1(3) . .
C7 O3 C8 C13 47.4(4) . .
C7 O3 C8 C9 -134.0(3) . .
C23 N2 C24 C25 0.4(6) . .
Cu1 N2 C24 C25 179.9(3) 1_554 .
C20 N1 C16 C17 1.5(5) . .
Cu1 N1 C16 C17 177.3(3) . .
C13 C12 C11 C10 -0.1(5) . .
C14 C12 C11 C10 -177.4(3) . .
C9 C10 C11 C12 0.7(5) . .
C15 C10 C11 C12 178.3(3) . .
N1 C16 C17 C18 -0.2(5) . .
C19 C18 C17 C16 -0.9(5) . .
C21 C18 C17 C16 177.6(3) . .
C9 C8 C13 C12 2.6(5) . .
O3 C8 C13 C12 -178.8(3) . .
C11 C12 C13 C8 -1.5(5) . .
C14 C12 C13 C8 175.8(3) . .
Cu1 O5 C14 O4 2.6(4) 1_655 .
Cu1 O5 C14 C12 -177.5(2) 1_655 .
C13 C12 C14 O4 15.9(5) . .
C11 C12 C14 O4 -166.8(3) . .
C13 C12 C14 O5 -163.9(3) . .
C11 C12 C14 O5 13.4(5) . .
C13 C12 C14 Cu1 -174.7(11) . 1_655
C11 C12 C14 Cu1 2.6(14) . 1_655
C13 C8 C9 C10 -2.0(5) . .
O3 C8 C9 C10 179.4(3) . .
C11 C10 C9 C8 0.3(5) . .
C15 C10 C9 C8 -177.2(3) . .
C19 C18 C21 C25 -25.8(5) . .
C17 C18 C21 C25 155.8(4) . .
C19 C18 C21 C22 152.8(4) . .
C17 C18 C21 C22 -25.6(5) . .
C16 N1 C20 C19 -1.8(5) . .
Cu1 N1 C20 C19 -177.4(3) . .
N2 C24 C25 C21 0.8(6) . .
C22 C21 C25 C24 -1.0(6) . .
C18 C21 C25 C24 177.7(3) . .
N1 C20 C19 C18 0.7(5) . .
C17 C18 C19 C20 0.6(5) . .
C21 C18 C19 C20 -177.8(3) . .
C5 C6 C7 C2 -1.0(6) . .
C5 C6 C7 O3 179.1(4) . .
C8 O3 C7 C6 66.4(4) . .
C8 O3 C7 C2 -113.4(3) . .
C6 C7 C2 C3 0.1(5) . .
O3 C7 C2 C3 179.9(3) . .
C6 C7 C2 C1 179.6(3) . .
O3 C7 C2 C1 -0.6(5) . .
C4 C3 C2 C7 2.0(6) . .
C4 C3 C2 C1 -177.5(4) . .
O2 C1 C2 C7 -67.8(4) . .
O1 C1 C2 C7 113.3(4) . .
O2 C1 C2 C3 111.7(4) . .
O1 C1 C2 C3 -67.2(5) . .
N2 C23 C22 C21 1.0(7) . .
C25 C21 C22 C23 0.1(6) . .
C18 C21 C22 C23 -178.6(4) . .
